data_2012737
loop_
_publ_author_name
'Dridi, Nezha'
'Arbib, E.'
'Boukhari, Ali'
'Holt, Elizabeth M.'

_publ_section_title
;
 Dilithium barium diphosphate
;
_journal_issue 6
_journal_name_full 'Acta Crystallographica Section C'
_journal_page_first i74
_journal_page_last i75
_journal_paper_doi 10.1107/S0108270102006741
_journal_volume 58
_journal_year 2002
_chemical_formula_iupac 'Li2 Ba P2 O7'
_chemical_formula_structural 'Li2 Ba P2 O7'
_chemical_formula_sum 'Ba Li2 O7 P2'
_chemical_formula_weight 325.16
_chemical_name_common 'Lithium Barium Diphosphate'
_chemical_name_systematic
;
Dilithium barium diphosphate
;
_space_group_IT_number 15
_symmetry_cell_setting monoclinic
_symmetry_space_group_name_Hall '-C 2yc'
_symmetry_space_group_name_H-M 'C 1 2/c 1'
_atom_sites_solution_primary direct
_atom_sites_solution_secondary difmap
_cell_angle_alpha 90
_cell_angle_beta 90.49(7)
_cell_angle_gamma 90
_cell_formula_units_Z 8
_cell_length_a 7.147(8)
_cell_length_b 12.283(14)
_cell_length_c 14.016(16)
_cell_measurement_reflns_used 25
_cell_measurement_temperature 293(2)
_cell_measurement_theta_max 10.53
_cell_measurement_theta_min 6.38
_cell_volume 1230(2)
_computing_cell_refinement XSCANS
_computing_data_collection 'XSCANS (Siemens, 1991)'
_computing_data_reduction XSCANS
_computing_molecular_graphics 'Please provide missing details'
_computing_structure_refinement 'SHELXL97 (Sheldrick, 1997)'
_computing_structure_solution 'SHELXS97 (Sheldrick, 1990)'
_diffrn_ambient_temperature 293(2)
_diffrn_measured_fraction_theta_full 0.940
_diffrn_measured_fraction_theta_max 0.940
_diffrn_measurement_device_type 'Syntex P4 four-circle'
_diffrn_measurement_method \q/2\q
_diffrn_radiation_monochromator graphite
_diffrn_radiation_source 'fine-focus sealed tube'
_diffrn_radiation_type MoK\a
_diffrn_radiation_wavelength 0.71073
_diffrn_reflns_av_R_equivalents 0.091
_diffrn_reflns_av_sigmaI/netI 0.086
_diffrn_reflns_limit_h_max 10
_diffrn_reflns_limit_h_min 0
_diffrn_reflns_limit_k_max 14
_diffrn_reflns_limit_k_min 0
_diffrn_reflns_limit_l_max 19
_diffrn_reflns_limit_l_min -19
_diffrn_reflns_number 2324
_diffrn_reflns_theta_full 30.0
_diffrn_reflns_theta_max 30.0
_diffrn_reflns_theta_min 3.5
_diffrn_standards_decay_% 0
_diffrn_standards_interval_count 97
_diffrn_standards_number 3
_exptl_absorpt_coefficient_mu 6.959
_exptl_absorpt_correction_T_max 0.499
_exptl_absorpt_correction_T_min 0.447
_exptl_absorpt_correction_type '\y scan'
_exptl_absorpt_process_details '(XEMP; Siemens, 1991)'
_exptl_crystal_colour colourless
_exptl_crystal_density_diffrn 3.511
_exptl_crystal_density_meas ?
_exptl_crystal_density_method 'not measured'
_exptl_crystal_description parallelepiped
_exptl_crystal_F_000 1184
_exptl_crystal_size_max 0.1
_exptl_crystal_size_mid 0.1
_exptl_crystal_size_min 0.1
_refine_diff_density_max 0.06
_refine_diff_density_min -0.09
_refine_ls_extinction_method none
_refine_ls_goodness_of_fit_ref 1.489
_refine_ls_hydrogen_treatment none
_refine_ls_matrix_type full
_refine_ls_number_parameters 111
_refine_ls_number_reflns 1355
_refine_ls_number_restraints 0
_refine_ls_restrained_S_all 1.489
_refine_ls_R_factor_all 0.071
_refine_ls_R_factor_gt 0.062
_refine_ls_shift/su_max 0.002
_refine_ls_shift/su_mean 0.000
_refine_ls_structure_factor_coef Fsqd
_refine_ls_weighting_details 'calc w = 1/[\s^2^(Fo^2^)+(0.1P)^2^] where P=(Fo^2^+2Fc^2^)/3'
_refine_ls_weighting_scheme calc
_refine_ls_wR_factor_gt 0.185
_refine_ls_wR_factor_ref 0.189
_reflns_number_gt 1231
_reflns_number_total 1355
_reflns_threshold_expression I>2\s(I)
_cod_data_source_file br1355.cif
_cod_data_source_block I
_cod_depositor_comments
;
The following automatic conversions were performed:

'_exptl_crystal_density_meas' value 'not measured' was changed to '?'
- the value is perceived as not measured.

Automatic conversion script
Id: cif_fix_values 3008 2015-01-20 13:52:24Z robertas 
;
_cod_original_sg_symbol_H-M 'C 2/c'
_cod_database_code 2012737
_cod_database_fobs_code 2012737

loop_
_symmetry_equiv_pos_as_xyz
'x, y, z'
'-x, y, -z+1/2'
'x+1/2, y+1/2, z'
'-x+1/2, y+1/2, -z+1/2'
'-x, -y, -z'
'x, -y, z-1/2'
'-x+1/2, -y+1/2, -z'
'x+1/2, -y+1/2, z-1/2'

loop_
_atom_site_label
_atom_site_fract_x
_atom_site_fract_y
_atom_site_fract_z
_atom_site_U_iso_or_equiv
_atom_site_adp_type
_atom_site_calc_flag
_atom_site_refinement_flags
_atom_site_occupancy
_atom_site_disorder_assembly
_atom_site_disorder_group
_atom_site_type_symbol
Ba1 0.18368(5) 0.47348(5) 0.12094(3) 0.0155(3) Uani d . 1 . . Ba
P1 0.6788(2) 0.3963(2) 0.11960(12) 0.0119(5) Uani d . 1 . . P
P2 0.7188(3) 0.63112(19) 0.13469(15) 0.0127(5) Uani d . 1 . . P
O11 0.5043(8) 0.3262(6) 0.1341(4) 0.0165(12) Uani d . 1 . . O
O12 0.7612(8) 0.3761(6) 0.0211(4) 0.0187(13) Uani d . 1 . . O
O13 0.8270(7) 0.3908(6) 0.1996(4) 0.0168(12) Uani d . 1 . . O
O14 0.5897(8) 0.5199(5) 0.1230(5) 0.0196(16) Uani d . 1 . . O
O21 0.5861(7) 0.7251(6) 0.1115(4) 0.0193(13) Uani d . 1 . . O
O22 0.8774(8) 0.6132(6) 0.0647(5) 0.0206(13) Uani d . 1 . . O
O23 0.7808(8) 0.6350(6) 0.2403(4) 0.0208(14) Uani d . 1 . . O
Li1 0.0000 0.270(2) 0.2500 0.025(5) Uani d S 1 . . Li
Li2 0.0000 0.264(2) 0.7500 0.017(5) Uani d S 1 . . Li
Li3 -0.0289(18) 0.2659(16) -0.0086(10) 0.021(3) Uani d . 1 . . Li

loop_
_atom_site_aniso_label
_atom_site_aniso_U_11
_atom_site_aniso_U_22
_atom_site_aniso_U_33
_atom_site_aniso_U_12
_atom_site_aniso_U_13
_atom_site_aniso_U_23
Ba1 0.0126(4) 0.0218(6) 0.0120(4) 0.00131(12) -0.0013(2) 0.00076(15)
P1 0.0106(9) 0.0157(15) 0.0093(10) 0.0006(5) -0.0009(6) -0.0001(7)
P2 0.0088(7) 0.0157(13) 0.0136(9) 0.0012(6) -0.0023(6) 0.0002(8)
O11 0.016(2) 0.020(4) 0.014(2) -0.007(2) 0.0012(17) 0.003(2)
O12 0.016(2) 0.020(4) 0.020(3) 0.0018(19) 0.004(2) -0.002(3)
O13 0.012(2) 0.025(4) 0.013(3) 0.0017(18) -0.0070(17) -0.002(2)
O14 0.009(2) 0.027(5) 0.022(3) 0.0008(18) -0.005(2) -0.015(3)
O21 0.012(2) 0.027(4) 0.019(3) 0.008(2) -0.0033(17) -0.005(3)
O22 0.015(2) 0.019(4) 0.028(3) -0.0020(19) 0.006(2) -0.003(3)
O23 0.022(3) 0.025(4) 0.015(3) -0.002(2) -0.007(2) 0.003(3)
Li1 0.034(11) 0.022(16) 0.019(10) 0.000 0.000(7) 0.000
Li2 0.005(6) 0.023(14) 0.024(10) 0.000 -0.001(6) 0.000
Li3 0.014(4) 0.041(11) 0.009(5) 0.011(5) -0.005(4) -0.014(6)

loop_
_atom_type_symbol
_atom_type_description
_atom_type_scat_dispersion_real
_atom_type_scat_dispersion_imag
_atom_type_scat_source
Li Li -0.0003 0.0001 'International Tables Vol C Tables 4.2.6.8 and 6.1.1.4'
O O 0.0106 0.0060 'International Tables Vol C Tables 4.2.6.8 and 6.1.1.4'
P P 0.1023 0.0942 'International Tables Vol C Tables 4.2.6.8 and 6.1.1.4'
Ba Ba -0.3244 2.2819 'International Tables Vol C Tables 4.2.6.8 and 6.1.1.4'

loop_
_geom_angle_atom_site_label_1
_geom_angle_atom_site_label_2
_geom_angle_atom_site_label_3
_geom_angle_site_symmetry_1
_geom_angle_site_symmetry_3
_geom_angle
_geom_angle_publ_flag
O13 Ba1 O12 2_655 5_665 158.2(2) no
O13 Ba1 O23 2_655 2_655 67.8(2) no
O12 Ba1 O23 5_665 2_655 90.8(2) no
O13 Ba1 O22 2_655 5_665 134.7(2) no
O12 Ba1 O22 5_665 5_665 67.1(2) no
O23 Ba1 O22 2_655 5_665 156.6(2) no
O13 Ba1 O22 2_655 1_455 116.6(2) no
O12 Ba1 O22 5_665 1_455 61.00(18) no
O23 Ba1 O22 2_655 1_455 80.3(2) no
O22 Ba1 O22 5_665 1_455 82.1(2) no
O13 Ba1 O11 2_655 . 74.82(18) no
O12 Ba1 O11 5_665 . 110.17(18) no
O23 Ba1 O11 2_655 . 109.23(18) no
O22 Ba1 O11 5_665 . 86.57(19) no
O22 Ba1 O11 1_455 . 167.78(19) no
O13 Ba1 O14 2_655 . 95.64(19) no
O12 Ba1 O14 5_665 . 74.39(19) no
O23 Ba1 O14 2_655 . 76.85(18) no
O22 Ba1 O14 5_665 . 102.96(19) no
O22 Ba1 O14 1_455 . 129.1(2) no
O11 Ba1 O14 . . 49.47(19) no
O13 Ba1 O13 2_655 1_455 59.74(18) no
O12 Ba1 O13 5_665 1_455 128.98(16) no
O23 Ba1 O13 2_655 1_455 93.3(2) no
O22 Ba1 O13 5_665 1_455 94.95(17) no
O22 Ba1 O13 1_455 1_455 69.69(19) no
O11 Ba1 O13 . 1_455 116.11(19) no
O14 Ba1 O13 . 1_455 155.35(19) no
O13 Ba1 O21 2_655 3_445 70.53(19) no
O12 Ba1 O21 5_665 3_445 131.12(18) no
O23 Ba1 O21 2_655 3_445 137.85(19) no
O22 Ba1 O21 5_665 3_445 64.13(18) no
O22 Ba1 O21 1_455 3_445 113.55(17) no
O11 Ba1 O21 . 3_445 64.79(17) no
O14 Ba1 O21 . 3_445 113.97(16) no
O13 Ba1 O21 1_455 3_445 59.35(17) no
O12 P1 O11 . . 110.5(4) yes
O12 P1 O13 . . 112.6(3) yes
O11 P1 O13 . . 115.8(4) yes
O12 P1 O14 . . 109.2(4) yes
O11 P1 O14 . . 101.5(4) yes
O13 P1 O14 . . 106.4(4) yes
O22 P2 O21 . . 115.9(4) yes
O22 P2 O23 . . 114.4(4) yes
O21 P2 O23 . . 110.8(4) yes
O22 P2 O14 . . 103.6(4) yes
O21 P2 O14 . . 105.0(3) yes
O23 P2 O14 . . 106.0(4) yes
P1 O14 P2 . . 123.3(4) yes
O13 Li1 O13 2_655 1_455 87.6(12) no
O13 Li1 O21 2_655 3_445 109.0(6) no
O13 Li1 O21 1_455 3_445 93.0(5) no
O13 Li1 O21 2_655 4_545 93.0(5) no
O13 Li1 O21 1_455 4_545 109.0(6) no
O21 Li1 O21 3_445 4_545 149.6(16) no
O13 Li1 O23 2_655 4_545 154.6(3) no
O13 Li1 O23 1_455 4_545 90.9(2) no
O21 Li1 O23 3_445 4_545 96.4(8) no
O21 Li1 O23 4_545 4_545 63.6(5) no
O13 Li1 O23 2_655 3_445 90.9(2) no
O13 Li1 O23 1_455 3_445 154.6(3) no
O21 Li1 O23 3_445 3_445 63.6(5) no
O21 Li1 O23 4_545 3_445 96.4(8) no
O23 Li1 O23 4_545 3_445 100.9(10) no
O11 Li2 O11 8_456 7_556 111.4(13) no
O11 Li2 O23 8_456 5_666 112.8(3) no
O11 Li2 O23 7_556 5_666 108.1(3) no
O11 Li2 O23 8_456 6_466 108.1(3) no
O11 Li2 O23 7_556 6_466 112.8(3) no
O23 Li2 O23 5_666 6_466 103.4(12) no
O21 Li3 O22 3_445 5_665 107.9(8) no
O21 Li3 O12 3_445 1_455 107.4(7) no
O22 Li3 O12 5_665 1_455 89.4(8) no
O21 Li3 O11 3_445 7 123.5(9) no
O22 Li3 O11 5_665 7 91.2(7) no
O12 Li3 O11 1_455 7 126.0(7) no
O21 Li3 O12 3_445 7 99.4(8) no
O22 Li3 O12 5_665 7 151.8(8) no
O12 Li3 O12 1_455 7 89.3(6) no
O11 Li3 O12 7 7 67.2(5) no

loop_
_geom_bond_atom_site_label_1
_geom_bond_atom_site_label_2
_geom_bond_site_symmetry_2
_geom_bond_distance
_geom_bond_publ_flag
Ba1 O13 2_655 2.714(7) yes
Ba1 O12 5_665 2.747(7) yes
Ba1 O23 2_655 2.788(7) yes
Ba1 O22 5_665 2.842(8) yes
Ba1 O22 1_455 2.886(7) yes
Ba1 O11 . 2.924(7) yes
Ba1 O14 . 2.957(7) yes
Ba1 O13 1_455 2.965(6) yes
Ba1 O21 3_445 3.132(8) yes
P1 O12 . 1.526(7) yes
P1 O11 . 1.530(6) yes
P1 O13 . 1.538(5) yes
P1 O14 . 1.647(7) yes
P2 O22 . 1.522(6) yes
P2 O21 . 1.527(7) yes
P2 O23 . 1.542(6) yes
P2 O14 . 1.656(7) yes
Li1 O13 2_655 2.05(2) yes
Li1 O13 1_455 2.05(2) yes
Li1 O21 3_445 2.116(10) yes
Li1 O21 4_545 2.116(10) yes
Li1 O23 4_545 2.61(2) yes
Li1 O23 3_445 2.61(2) yes
Li2 O11 8_456 1.966(15) yes
Li2 O11 7_556 1.966(15) yes
Li2 O23 5_666 2.002(17) yes
Li2 O23 6_466 2.002(17) yes
Li3 O21 3_445 1.932(15) yes
Li3 O22 5_665 2.00(2) yes
Li3 O12 1_455 2.066(16) yes
Li3 O11 7 2.101(16) yes
Li3 O12 7 2.41(2) yes
